data_2238806
loop_
_publ_author_name
'Kim, Chong-Hyeak'
'Jeon, Yea-Sel'
'Lynch, Vincent'
'Sessler, Jonathan L.'
'Hwang, Kwang-Jin'

_publ_section_title
;
 2-[(1<i>H</i>-Pyrrol-2-yl)methyl]-1<i>H</i>-pyrrole
;
_journal_issue 11
_journal_name_full 'Acta Crystallographica Section E'
_journal_page_first o1697
_journal_paper_doi 10.1107/S1600536813028365
_journal_volume 69
_journal_year 2013
_chemical_formula_iupac 'C9 H10 N2'
_chemical_formula_moiety 'C9 H10 N2'
_chemical_formula_sum 'C9 H10 N2'
_chemical_formula_weight 146.19
_chemical_name_systematic
;
2-[(1<i>H</i>-Pyrrol-2-yl)methyl]-1<i>H</i>-pyrrole
;
_space_group_IT_number 4
_symmetry_cell_setting monoclinic
_symmetry_space_group_name_Hall 'P 2yb'
_symmetry_space_group_name_H-M 'P 1 21 1'
_atom_sites_solution_hydrogens geom
_atom_sites_solution_primary direct
_atom_sites_solution_secondary difmap
_cell_angle_alpha 90.00
_cell_angle_beta 100.780(10)
_cell_angle_gamma 90.00
_cell_formula_units_Z 2
_cell_length_a 6.048(3)
_cell_length_b 7.312(4)
_cell_length_c 9.024(5)
_cell_measurement_reflns_used 4189
_cell_measurement_temperature 153(2)
_cell_measurement_theta_max 27.5
_cell_measurement_theta_min 3.0
_cell_volume 392.0(4)
_computing_cell_refinement
;
CrystalClear (Molecular Structure Corporation & Rigaku, 2008)
;
_computing_data_collection
;
CrystalClear (Molecular Structure Corporation & Rigaku, 2008)
;
_computing_data_reduction
;
CrystalClear (Molecular Structure Corporation & Rigaku, 2008)
;
_computing_molecular_graphics 'SHELXTL/PC (Sheldrick, 2008)'
_computing_publication_material 'SHELXL97 (Sheldrick, 2008)'
_computing_structure_refinement 'SHELXTL/PC (Sheldrick, 2008)'
_computing_structure_solution
;
SIR97 (Altomare et al., 1999)
;
_diffrn_ambient_temperature 153(2)
_diffrn_measured_fraction_theta_full 0.999
_diffrn_measured_fraction_theta_max 0.999
_diffrn_measurement_device_type 'Rigaku SCX-Mini with Mercury 2 CCD'
_diffrn_measurement_method '\w scans'
_diffrn_radiation_monochromator graphite
_diffrn_radiation_source 'fine-focus sealed tube'
_diffrn_radiation_type MoK\a
_diffrn_radiation_wavelength 0.71075
_diffrn_reflns_av_R_equivalents 0.0626
_diffrn_reflns_av_sigmaI/netI 0.0841
_diffrn_reflns_limit_h_max 7
_diffrn_reflns_limit_h_min -7
_diffrn_reflns_limit_k_max 9
_diffrn_reflns_limit_k_min -9
_diffrn_reflns_limit_l_max 11
_diffrn_reflns_limit_l_min -11
_diffrn_reflns_number 4179
_diffrn_reflns_theta_full 27.48
_diffrn_reflns_theta_max 27.48
_diffrn_reflns_theta_min 3.43
_diffrn_standards_number 0
_exptl_absorpt_coefficient_mu 0.076
_exptl_absorpt_correction_T_max 0.9955
_exptl_absorpt_correction_T_min 0.9761
_exptl_absorpt_correction_type multi-scan
_exptl_absorpt_process_details
;
(ABSCOR; Higashi, 1995)
;
_exptl_crystal_colour colourless
_exptl_crystal_density_diffrn 1.238
_exptl_crystal_density_method 'not measured'
_exptl_crystal_description needle
_exptl_crystal_F_000 156
_exptl_crystal_size_max 0.32
_exptl_crystal_size_mid 0.08
_exptl_crystal_size_min 0.06
_refine_diff_density_max 0.191
_refine_diff_density_min -0.227
_refine_ls_abs_structure_details nd
_refine_ls_extinction_method none
_refine_ls_goodness_of_fit_ref 1.048
_refine_ls_hydrogen_treatment constr
_refine_ls_matrix_type full
_refine_ls_number_parameters 100
_refine_ls_number_reflns 1786
_refine_ls_number_restraints 61
_refine_ls_restrained_S_all 1.033
_refine_ls_R_factor_all 0.0815
_refine_ls_R_factor_gt 0.0567
_refine_ls_shift/su_max 0.001
_refine_ls_shift/su_mean 0.000
_refine_ls_structure_factor_coef Fsqd
_refine_ls_weighting_details 'calc w=1/[\s^2^(Fo^2^)+(0.0490P)^2^] where P=(Fo^2^+2Fc^2^)/3'
_refine_ls_weighting_scheme calc
_refine_ls_wR_factor_gt 0.1195
_refine_ls_wR_factor_ref 0.1321
_reflns_number_gt 1374
_reflns_number_total 1786
_reflns_threshold_expression I>2\s(I)
_cod_data_source_file tk5264.cif
_cod_data_source_block I
_cod_original_sg_symbol_H-M 'P 21'
_cod_database_code 2238806

loop_
_symmetry_equiv_pos_as_xyz
'x, y, z'
'-x, y+1/2, -z'

loop_
_atom_site_type_symbol
_atom_site_label
_atom_site_fract_x
_atom_site_fract_y
_atom_site_fract_z
_atom_site_U_iso_or_equiv
_atom_site_adp_type
_atom_site_calc_flag
_atom_site_refinement_flags
_atom_site_occupancy
_atom_site_symmetry_multiplicity
C C1 0.2619(4) -0.0035(4) 0.5615(3) 0.0353(6) Uani d . 1 1
H H1 0.3300 -0.0409 0.6603 0.042 Uiso calc R 1 1
C C2 0.3488(4) 0.1182(4) 0.4732(3) 0.0331(6) Uani d U 1 1
H H2 0.4887 0.1802 0.4991 0.040 Uiso calc R 1 1
C C3 0.1930(4) 0.1352(3) 0.3367(3) 0.0298(6) Uani d U 1 1
H H3 0.2088 0.2109 0.2538 0.036 Uiso calc R 1 1
C C4 0.0136(4) 0.0222(4) 0.3451(2) 0.0284(5) Uani d U 1 1
C C5 -0.2014(4) -0.0146(4) 0.2387(2) 0.0348(6) Uani d U 1 1
H H5A -0.3267 0.0374 0.2818 0.042 Uiso calc R 1 1
H H5B -0.2242 -0.1486 0.2310 0.042 Uiso calc R 1 1
C C6 -0.2144(4) 0.0606(3) 0.0837(3) 0.0301(6) Uani d U 1 1
C C7 -0.3568(4) 0.1863(4) 0.0037(3) 0.0342(6) Uani d U 1 1
H H7 -0.4721 0.2516 0.0396 0.041 Uiso calc R 1 1
C C8 -0.3029(4) 0.2019(4) -0.1402(3) 0.0362(6) Uani d U 1 1
H H8 -0.3761 0.2785 -0.2195 0.043 Uiso calc R 1 1
C C9 -0.1268(4) 0.0876(4) -0.1462(2) 0.0367(6) Uani d U 1 1
H H9 -0.0530 0.0711 -0.2294 0.044 Uiso calc R 1 1
N N1 0.0597(4) -0.0620(3) 0.4825(2) 0.0344(6) Uani d U 1 1
H H1N -0.0283 -0.1423 0.5153 0.041 Uiso calc R 1 1
N N2 -0.0764(3) 0.0011(3) -0.0094(2) 0.0336(5) Uani d U 1 1
H H2N 0.0302 -0.0813 0.0148 0.040 Uiso calc R 1 1

loop_
_atom_site_aniso_label
_atom_site_aniso_U_11
_atom_site_aniso_U_22
_atom_site_aniso_U_33
_atom_site_aniso_U_12
_atom_site_aniso_U_13
_atom_site_aniso_U_23
C1 0.0380(14) 0.0427(15) 0.0244(12) 0.0079(13) 0.0037(11) -0.0002(12)
C2 0.0322(13) 0.0322(14) 0.0356(13) -0.0001(11) 0.0082(11) -0.0078(11)
C3 0.0366(13) 0.0265(13) 0.0292(12) -0.0002(10) 0.0135(11) 0.0000(10)
C4 0.0349(12) 0.0269(13) 0.0249(11) 0.0027(10) 0.0096(10) 0.0001(9)
C5 0.0311(12) 0.0358(14) 0.0388(14) -0.0030(11) 0.0103(11) 0.0009(11)
C6 0.0281(12) 0.0290(14) 0.0322(13) -0.0035(10) 0.0030(10) -0.0048(10)
C7 0.0248(13) 0.0328(14) 0.0438(15) 0.0010(11) 0.0031(11) 0.0001(11)
C8 0.0343(14) 0.0296(14) 0.0394(14) -0.0002(11) -0.0070(12) 0.0034(11)
C9 0.0459(14) 0.0375(16) 0.0248(13) -0.0032(13) 0.0016(11) -0.0026(11)
N1 0.0388(12) 0.0334(13) 0.0323(11) -0.0030(10) 0.0100(10) 0.0038(9)
N2 0.0371(11) 0.0287(11) 0.0345(11) 0.0064(10) 0.0058(9) 0.0006(9)

loop_
_atom_type_symbol
_atom_type_description
_atom_type_scat_dispersion_real
_atom_type_scat_dispersion_imag
_atom_type_scat_source
C C 0.0033 0.0016 'International Tables Vol C Tables 4.2.6.8 and 6.1.1.4'
H H 0.0000 0.0000 'International Tables Vol C Tables 4.2.6.8 and 6.1.1.4'
N N 0.0061 0.0033 'International Tables Vol C Tables 4.2.6.8 and 6.1.1.4'

loop_
_geom_angle_atom_site_label_1
_geom_angle_atom_site_label_2
_geom_angle_atom_site_label_3
_geom_angle
C2 C1 N1 107.8(2)
C2 C1 H1 126.1
N1 C1 H1 126.1
C1 C2 C3 107.5(2)
C1 C2 H2 126.3
C3 C2 H2 126.3
C4 C3 C2 107.7(2)
C4 C3 H3 126.2
C2 C3 H3 126.2
N1 C4 C3 107.0(2)
N1 C4 C5 120.6(2)
C3 C4 C5 132.4(2)
C4 C5 C6 115.1(2)
C4 C5 H5A 108.5
C6 C5 H5A 108.5
C4 C5 H5B 108.5
C6 C5 H5B 108.5
H5A C5 H5B 107.5
N2 C6 C7 106.7(2)
N2 C6 C5 122.0(2)
C7 C6 C5 131.2(2)
C6 C7 C8 108.1(2)
C6 C7 H7 125.9
C8 C7 H7 125.9
C9 C8 C7 107.8(2)
C9 C8 H8 126.1
C7 C8 H8 126.1
C8 C9 N2 107.0(2)
C8 C9 H9 126.5
N2 C9 H9 126.5
C1 N1 C4 110.1(2)
C1 N1 H1N 124.9
C4 N1 H1N 124.9
C6 N2 C9 110.5(2)
C6 N2 H2N 124.8
C9 N2 H2N 124.8

loop_
_geom_bond_atom_site_label_1
_geom_bond_atom_site_label_2
_geom_bond_distance
C1 C2 1.363(4)
C1 N1 1.364(3)
C1 H1 0.9500
C2 C3 1.410(3)
C2 H2 0.9500
C3 C4 1.377(3)
C3 H3 0.9500
C4 N1 1.365(3)
C4 C5 1.490(3)
C5 C6 1.491(3)
C5 H5A 0.9900
C5 H5B 0.9900
C6 N2 1.361(3)
C6 C7 1.370(3)
C7 C8 1.402(3)
C7 H7 0.9500
C8 C9 1.363(3)
C8 H8 0.9500
C9 N2 1.369(3)
C9 H9 0.9500
N1 H1N 0.8800
N2 H2N 0.8800

loop_
_geom_hbond_atom_site_label_D
_geom_hbond_atom_site_label_H
_geom_hbond_atom_site_label_A
_geom_hbond_site_symmetry_A
_geom_hbond_distance_DH
_geom_hbond_distance_HA
_geom_hbond_distance_DA
_geom_hbond_angle_DHA
N1 H1N Cg1 2_546 0.88 2.53 3.357(3) 156
N2 H2N Cg2 2_545 0.88 2.53 3.363(3) 159

loop_
_geom_torsion_atom_site_label_1
_geom_torsion_atom_site_label_2
_geom_torsion_atom_site_label_3
_geom_torsion_atom_site_label_4
_geom_torsion
N1 C1 C2 C3 0.5(3)
C1 C2 C3 C4 -0.1(3)
C2 C3 C4 N1 -0.4(3)
C2 C3 C4 C5 178.4(3)
N1 C4 C5 C6 -170.1(2)
C3 C4 C5 C6 11.2(4)
C4 C5 C6 N2 64.4(3)
C4 C5 C6 C7 -118.6(3)
N2 C6 C7 C8 0.1(3)
C5 C6 C7 C8 -177.2(2)
C6 C7 C8 C9 -0.7(3)
C7 C8 C9 N2 1.1(3)
C2 C1 N1 C4 -0.8(3)
C3 C4 N1 C1 0.7(3)
C5 C4 N1 C1 -178.3(2)
C7 C6 N2 C9 0.6(3)
C5 C6 N2 C9 178.2(2)
C8 C9 N2 C6 -1.0(3)
